data_8103405
loop_
_publ_author_name
'Matsumoto, T.'
'Kihara, K.'

_publ_section_title
;
 Refinement of Ag3 As Se3 based on high-order thermal-motion tensors
;
_journal_name_full 'Zeitschrift fuer Kristallographie (149,1979-)'
_journal_page_first 211
_journal_page_last 217
_journal_volume 177
_journal_year 1986
_chemical_formula_sum 'Ag3 As Se3'
_chemical_name_systematic 'Ag3 (As Se3)'
_space_group_IT_number 161
_symmetry_space_group_name_Hall 'R 3 -2"c'
_symmetry_space_group_name_H-M 'R 3 c :H'
_cell_angle_alpha 90
_cell_angle_beta 90
_cell_angle_gamma 120
_cell_formula_units_Z 6
_cell_length_a 11.299
_cell_length_b 11.299
_cell_length_c 8.759
_cell_volume 968.423
_citation_journal_id_ASTM ZEKRDZ
_cod_data_source_file silver3-x_11.cif
_cod_data_source_block Ag3As1Se3
_cod_original_cell_volume 968.4231
_cod_original_formula_sum 'Ag3 As1 Se3'
_cod_database_code 8103405

loop_
_symmetry_equiv_pos_as_xyz
x,y,z
-y,x-y,z
-x+y,-x,z
-y,-x,z+1/2
x,x-y,z+1/2
-x+y,y,z+1/2
x+2/3,y+1/3,z+1/3
-y+2/3,x-y+1/3,z+1/3
-x+y+2/3,-x+1/3,z+1/3
-y+2/3,-x+1/3,z+5/6
x+2/3,x-y+1/3,z+5/6
-x+y+2/3,y+1/3,z+5/6
x+1/3,y+2/3,z+2/3
-y+1/3,x-y+2/3,z+2/3
-x+y+1/3,-x+2/3,z+2/3
-y+1/3,-x+2/3,z+7/6
x+1/3,x-y+2/3,z+7/6
-x+y+1/3,y+2/3,z+7/6

loop_
_atom_site_label
_atom_site_type_symbol
_atom_site_fract_x
_atom_site_fract_y
_atom_site_fract_z
_atom_site_occupancy
_atom_site_U_iso_or_equiv
As1 As+3 0 0 0 1 0.0
Ag1 Ag+1 0.2509 0.3064 0.228 1 0.0
Se1 Se-2 0.2153 0.0949 0.3666 1 0.0
